data_4318016
loop_
_publ_author_name
'Li-Hsun Huang'
'Hsien-Ming Kao'
'Kwang-Hwa Lii'

_publ_section_title
;
 Novel Vanadium(V) Compounds with a Layer Structure: Synthesis, Crystal
 Structures, and Solid State NMR Spectroscopy of
 [(VO2)2(4,4'-bpy)0.5(4,4'-Hbpy)(XO4)].H2O (X = P and As)
;
_journal_name_full 'Inorganic Chemistry'
_journal_page_first 2936
_journal_page_last 2940
_journal_paper_doi 10.1021/ic0111841
_journal_volume 41
_journal_year 2002
_chemical_formula_moiety '[(VO2)2(4,4'-bpy)0.5(4,4'-Hbpy)(AsO4)].H2O'
_chemical_formula_sum 'C15 H15 As N3 O9 V2'
_chemical_formula_weight 558.10
_chemical_name_systematic
;
  ?
;
_space_group_IT_number 2
_symmetry_cell_setting triclinic
_symmetry_space_group_name_Hall '-P 1'
_symmetry_space_group_name_H-M 'P -1'
_atom_sites_solution_hydrogens geom
_atom_sites_solution_primary direct
_atom_sites_solution_secondary difmap
_audit_creation_method SHELXL-97
_cell_angle_alpha 113.4640(10)
_cell_angle_beta 95.5600(10)
_cell_angle_gamma 94.5850(10)
_cell_formula_units_Z 2
_cell_length_a 7.8843(6)
_cell_length_b 10.3686(7)
_cell_length_c 12.2606(9)
_cell_measurement_temperature 295(2)
_cell_volume 907.35(11)
_computing_molecular_graphics 'Diamond', 'SHELXTL'
_computing_structure_refinement 'SHELXL-97 (Sheldrick, 1997)'
_computing_structure_solution 'SHELXS-97 (Sheldrick, 1990)'
_diffrn_ambient_temperature 295(2)
_diffrn_measured_fraction_theta_full 0.901
_diffrn_measured_fraction_theta_max 0.901
_diffrn_measurement_device_type 'Siemens Smart CCD'
_diffrn_radiation_monochromator graphite
_diffrn_radiation_source 'fine-focus sealed tube'
_diffrn_radiation_type MoK\a
_diffrn_radiation_wavelength 0.71073
_diffrn_reflns_av_R_equivalents 0.0281
_diffrn_reflns_av_sigmaI/netI 0.0265
_diffrn_reflns_limit_h_max 10
_diffrn_reflns_limit_h_min -10
_diffrn_reflns_limit_k_max 13
_diffrn_reflns_limit_k_min -13
_diffrn_reflns_limit_l_max 15
_diffrn_reflns_limit_l_min -16
_diffrn_reflns_number 9045
_diffrn_reflns_theta_full 28.26
_diffrn_reflns_theta_max 28.26
_diffrn_reflns_theta_min 1.83
_exptl_absorpt_coefficient_mu 2.899
_exptl_absorpt_correction_T_max 0.921
_exptl_absorpt_correction_T_min 0.685
_exptl_absorpt_correction_type 'empirical based on symmetry equivalents'
_exptl_crystal_colour yellow
_exptl_crystal_density_diffrn 2.043
_exptl_crystal_density_method 'not measured'
_exptl_crystal_description plate
_exptl_crystal_F_000 554
_exptl_crystal_size_max 0.4
_exptl_crystal_size_mid 0.15
_exptl_crystal_size_min 0.05
_refine_diff_density_max 0.618
_refine_diff_density_min -0.450
_refine_diff_density_rms 0.075
_refine_ls_extinction_coef 0.0001(5)
_refine_ls_extinction_expression Fc^*^=kFc[1+0.001xFc^2^\l^3^/sin(2\q)]^-1/4^
_refine_ls_extinction_method SHELXL
_refine_ls_goodness_of_fit_ref 1.050
_refine_ls_hydrogen_treatment mixed
_refine_ls_matrix_type full
_refine_ls_number_parameters 272
_refine_ls_number_reflns 4057
_refine_ls_number_restraints 0
_refine_ls_restrained_S_all 1.050
_refine_ls_R_factor_all 0.0279
_refine_ls_R_factor_gt 0.0245
_refine_ls_shift/su_max 0.001
_refine_ls_shift/su_mean 0.000
_refine_ls_structure_factor_coef Fsqd
_refine_ls_weighting_details 'calc w=1/[\s^2^(Fo^2^)+(0.0368P)^2^+0.5957P] where P=(Fo^2^+2Fc^2^)/3'
_refine_ls_weighting_scheme calc
_refine_ls_wR_factor_gt 0.0677
_refine_ls_wR_factor_ref 0.0691
_reflns_number_gt 3673
_reflns_number_total 4057
_reflns_threshold_expression >2sigma(I)
_cod_data_source_file ic0111841_2.cif
_cod_data_source_block vbpyas
_cod_database_code 4318016

loop_
_symmetry_equiv_pos_as_xyz
'x, y, z'
'-x, -y, -z'

loop_
_atom_site_label
_atom_site_type_symbol
_atom_site_fract_x
_atom_site_fract_y
_atom_site_fract_z
_atom_site_U_iso_or_equiv
_atom_site_adp_type
_atom_site_occupancy
_atom_site_symmetry_multiplicity
_atom_site_calc_flag
_atom_site_refinement_flags
_atom_site_disorder_assembly
_atom_site_disorder_group
V1 V -0.50851(4) 0.23661(4) 0.69348(3) 0.02035(10) Uani 1 1 d . . .
V2 V 0.06511(5) 0.15091(4) 0.37045(3) 0.01949(10) Uani 1 1 d . . .
As1 As -0.23884(3) 0.05803(2) 0.509242(18) 0.01703(7) Uani 1 1 d . . .
O1 O -0.3937(2) 0.16437(18) 0.55002(14) 0.0252(3) Uani 1 1 d . . .
O2 O -0.0643(2) 0.15393(17) 0.49891(14) 0.0248(3) Uani 1 1 d . . .
O3 O 0.1840(2) 0.00038(19) 0.38516(15) 0.0287(4) Uani 1 1 d . . .
O4 O -0.6854(2) 0.07406(18) 0.62441(14) 0.0286(4) Uani 1 1 d . . .
O5 O -0.3515(2) 0.2570(2) 0.79733(15) 0.0336(4) Uani 1 1 d . . .
O6 O -0.5301(2) 0.39052(19) 0.69236(16) 0.0330(4) Uani 1 1 d . . .
O7 O 0.1511(3) 0.3155(2) 0.43269(17) 0.0413(5) Uani 1 1 d . . .
O8 O -0.0907(2) 0.1291(2) 0.26589(16) 0.0380(5) Uani 1 1 d . . .
O9 O -0.3772(4) 0.3939(3) 0.4638(3) 0.0844(10) Uani 1 1 d . . .
N1 N -0.6792(2) 0.2804(2) 0.83517(17) 0.0251(4) Uani 1 1 d . . .
N2 N -0.1728(3) 0.4513(3) 0.3097(2) 0.0396(5) Uani 1 1 d . . .
N3 N 0.2354(2) 0.1043(2) 0.23099(16) 0.0228(4) Uani 1 1 d . . .
C1 C -0.8511(3) 0.2557(3) 0.8121(2) 0.0305(5) Uani 1 1 d . . .
C2 C -0.6089(3) 0.3432(3) 0.9513(2) 0.0314(5) Uani 1 1 d . . .
C3 C -0.9560(3) 0.2899(3) 0.9017(2) 0.0305(5) Uani 1 1 d . . .
C4 C -0.8819(3) 0.3562(2) 0.0219(2) 0.0248(5) Uani 1 1 d . . .
C5 C -0.7029(3) 0.3828(3) 0.0450(2) 0.0328(6) Uani 1 1 d . . .
C6 C -0.9861(3) 0.3933(2) 0.1222(2) 0.0258(5) Uani 1 1 d . . .
C7 C -0.1587(3) 0.3370(3) 0.1029(2) 0.0370(6) Uani 1 1 d . . .
C8 C -0.2483(4) 0.3669(4) 0.1993(3) 0.0439(7) Uani 1 1 d . . .
C9 C -0.0101(4) 0.5104(3) 0.3318(2) 0.0429(7) Uani 1 1 d . . .
C10 C -0.9138(4) 0.4823(3) 0.2387(2) 0.0388(6) Uani 1 1 d . . .
C11 C 0.4001(3) 0.0865(3) 0.2534(2) 0.0318(6) Uani 1 1 d . . .
C12 C 0.1767(3) 0.0833(3) 0.1182(2) 0.0285(5) Uani 1 1 d . . .
C13 C 0.5075(3) 0.0471(3) 0.1664(2) 0.0323(6) Uani 1 1 d . . .
C14 C 0.2750(3) 0.0434(3) 0.0261(2) 0.0304(5) Uani 1 1 d . . .
C15 C 0.4455(3) 0.0224(3) 0.04845(19) 0.0236(5) Uani 1 1 d . . .
H1 H -0.9100 0.2036 0.7205 0.050 Uiso 1 1 d . . .
H2 H -0.4837 0.3452 0.9441 0.050 Uiso 1 1 d . . .
H3 H -1.0768 0.2661 0.8657 0.050 Uiso 1 1 d . . .
H4 H -1.2206 0.2733 1.0203 0.050 Uiso 1 1 d . . .
H5 H -1.3727 0.3275 1.1786 0.050 Uiso 1 1 d . . .
H6 H -0.7970 0.5217 1.2633 0.050 Uiso 1 1 d . . .
H7 H 0.4504 0.1022 0.3423 0.050 Uiso 1 1 d . . .
H8 H 0.0616 0.1100 0.1122 0.050 Uiso 1 1 d . . .
H9 H 0.6259 0.0369 0.1994 0.050 Uiso 1 1 d . . .
H10 H -0.6550 0.4203 1.1254 0.050 Uiso 1 1 d . . .
H11 H 0.2190 0.0294 -0.0543 0.050 Uiso 1 1 d . . .
H12 H -0.9546 0.5734 1.4168 0.050 Uiso 1 1 d . . .
H13 H -1.2444 0.4914 1.3824 0.050 Uiso 1 1 d . . .
H14 H -1.4569 0.3634 1.4191 0.050 Uiso 1 1 d . . .
H15 H -1.3732 0.4783 1.4994 0.050 Uiso 1 1 d . . .

loop_
_atom_site_aniso_label
_atom_site_aniso_U_11
_atom_site_aniso_U_22
_atom_site_aniso_U_33
_atom_site_aniso_U_23
_atom_site_aniso_U_13
_atom_site_aniso_U_12
V1 0.01565(17) 0.0243(2) 0.01713(18) 0.00382(14) 0.00349(13) 0.00395(14)
V2 0.01848(18) 0.0236(2) 0.01789(18) 0.00895(15) 0.00607(13) 0.00430(14)
As1 0.01484(11) 0.02140(12) 0.01450(11) 0.00580(8) 0.00578(7) 0.00426(8)
O1 0.0228(8) 0.0339(9) 0.0214(8) 0.0105(7) 0.0095(6) 0.0137(7)
O2 0.0222(8) 0.0285(8) 0.0217(8) 0.0077(6) 0.0093(6) -0.0007(6)
O3 0.0333(9) 0.0376(10) 0.0260(8) 0.0196(7) 0.0135(7) 0.0178(8)
O4 0.0247(8) 0.0288(9) 0.0205(8) -0.0022(6) 0.0070(6) -0.0020(7)
O5 0.0194(8) 0.0510(12) 0.0242(8) 0.0084(8) 0.0026(6) 0.0089(8)
O6 0.0341(9) 0.0288(9) 0.0359(10) 0.0099(8) 0.0139(8) 0.0115(7)
O7 0.0541(12) 0.0273(10) 0.0390(10) 0.0076(8) 0.0236(9) -0.0020(9)
O8 0.0236(9) 0.0692(14) 0.0271(9) 0.0235(9) 0.0071(7) 0.0147(9)
O9 0.114(3) 0.085(2) 0.085(2) 0.0531(18) 0.0586(19) 0.0369(19)
N1 0.0211(9) 0.0289(10) 0.0193(9) 0.0032(8) 0.0043(7) 0.0036(8)
N2 0.0424(13) 0.0505(15) 0.0376(12) 0.0231(11) 0.0247(10) 0.0211(11)
N3 0.0208(9) 0.0303(10) 0.0197(9) 0.0115(8) 0.0068(7) 0.0047(8)
C1 0.0233(11) 0.0399(14) 0.0200(11) 0.0034(10) 0.0019(9) 0.0065(10)
C2 0.0201(11) 0.0406(14) 0.0232(11) 0.0033(10) 0.0030(9) -0.0007(10)
C3 0.0194(11) 0.0396(14) 0.0252(12) 0.0053(10) 0.0035(9) 0.0052(10)
C4 0.0250(11) 0.0253(11) 0.0232(11) 0.0074(9) 0.0082(9) 0.0057(9)
C5 0.0284(12) 0.0419(15) 0.0184(11) 0.0030(10) 0.0034(9) 0.0004(11)
C6 0.0295(12) 0.0244(12) 0.0256(11) 0.0101(9) 0.0101(9) 0.0087(9)
C7 0.0299(13) 0.0428(15) 0.0359(14) 0.0118(12) 0.0106(11) 0.0067(11)
C8 0.0325(14) 0.0545(18) 0.0497(17) 0.0227(15) 0.0194(12) 0.0102(13)
C9 0.0512(18) 0.0467(17) 0.0280(13) 0.0092(12) 0.0162(12) 0.0100(14)
C10 0.0375(14) 0.0430(16) 0.0274(13) 0.0049(11) 0.0120(11) -0.0002(12)
C11 0.0223(11) 0.0537(16) 0.0231(11) 0.0197(11) 0.0048(9) 0.0025(11)
C12 0.0225(11) 0.0442(15) 0.0248(11) 0.0178(10) 0.0077(9) 0.0131(10)
C13 0.0194(11) 0.0579(17) 0.0246(12) 0.0211(12) 0.0056(9) 0.0072(11)
C14 0.0260(12) 0.0484(16) 0.0208(11) 0.0163(11) 0.0068(9) 0.0119(11)
C15 0.0208(10) 0.0318(12) 0.0220(11) 0.0137(9) 0.0079(9) 0.0041(9)

loop_
_atom_type_symbol
_atom_type_description
_atom_type_scat_dispersion_real
_atom_type_scat_dispersion_imag
_atom_type_scat_source
C C 0.0033 0.0016 'International Tables Vol C Tables 4.2.6.8 and 6.1.1.4'
H H 0.0000 0.0000 'International Tables Vol C Tables 4.2.6.8 and 6.1.1.4'
N N 0.0061 0.0033 'International Tables Vol C Tables 4.2.6.8 and 6.1.1.4'
O O 0.0106 0.0060 'International Tables Vol C Tables 4.2.6.8 and 6.1.1.4'
V V 0.3005 0.5294 'International Tables Vol C Tables 4.2.6.8 and 6.1.1.4'
As As 0.0499 2.0058 'International Tables Vol C Tables 4.2.6.8 and 6.1.1.4'

loop_
_geom_angle_atom_site_label_1
_geom_angle_atom_site_label_2
_geom_angle_atom_site_label_3
_geom_angle
_geom_angle_site_symmetry_1
_geom_angle_site_symmetry_3
_geom_angle_publ_flag
O6 V1 O5 108.36(10) . . ?
O6 V1 O4 124.26(9) . . ?
O5 V1 O4 124.24(9) . . ?
O6 V1 O1 96.59(8) . . ?
O5 V1 O1 100.70(8) . . ?
O4 V1 O1 91.04(7) . . ?
O6 V1 N1 89.49(8) . . ?
O5 V1 N1 86.80(8) . . ?
O4 V1 N1 77.25(7) . . ?
O1 V1 N1 168.26(7) . . ?
O8 V2 O7 110.10(11) . . ?
O8 V2 O3 125.08(10) . . ?
O7 V2 O3 121.86(10) . . ?
O8 V2 O2 100.40(8) . . ?
O7 V2 O2 97.38(8) . . ?
O3 V2 O2 89.98(7) . . ?
O8 V2 N3 86.93(8) . . ?
O7 V2 N3 90.88(8) . . ?
O3 V2 N3 76.32(7) . . ?
O2 V2 N3 166.26(7) . . ?
O3 As1 O4 112.64(9) 2_556 2_456 ?
O3 As1 O2 107.65(8) 2_556 . ?
O4 As1 O2 110.55(8) 2_456 . ?
O3 As1 O1 109.95(8) 2_556 . ?
O4 As1 O1 107.57(8) 2_456 . ?
O2 As1 O1 108.42(8) . . ?
As1 O1 V1 133.89(9) . . ?
As1 O2 V2 135.68(9) . . ?
As1 O3 V2 137.92(10) 2_556 . ?
As1 O4 V1 139.27(10) 2_456 . ?
C1 N1 C2 117.0(2) . . ?
C1 N1 V1 123.75(15) . . ?
C2 N1 V1 119.13(15) . . ?
C8 N2 C9 122.1(2) . . ?
C12 N3 C11 116.98(19) . . ?
C12 N3 V2 121.53(15) . . ?
C11 N3 V2 121.35(15) . . ?
N1 C1 C3 123.1(2) . . ?
N1 C1 H1 118.4 . . ?
C3 C1 H1 118.5 . . ?
N1 C2 C5 123.7(2) . 1_556 ?
N1 C2 H2 101.3 . . ?
C5 C2 H2 135.0 1_556 . ?
C1 C3 C4 119.5(2) . 1_556 ?
C1 C3 H3 109.9 . . ?
C4 C3 H3 130.5 1_556 . ?
C5 C4 C3 117.0(2) . 1_554 ?
C5 C4 C6 120.6(2) . . ?
C3 C4 C6 122.4(2) 1_554 . ?
C2 C5 C4 119.7(2) 1_554 . ?
C10 C6 C7 117.8(2) . 1_455 ?
C10 C6 C4 121.0(2) . . ?
C7 C6 C4 121.2(2) 1_455 . ?
C8 C7 C6 119.5(3) . 1_655 ?
N2 C8 C7 120.6(3) . . ?
N2 C9 C10 119.8(3) . 1_655 ?
C9 C10 C6 120.3(3) 1_455 . ?
N3 C11 C13 123.1(2) . . ?
N3 C11 H7 118.7 . . ?
C13 C11 H7 118.2 . . ?
N3 C12 C14 123.5(2) . . ?
N3 C12 H8 111.4 . . ?
C14 C12 H8 124.7 . . ?
C11 C13 C15 119.9(2) . . ?
C11 C13 H9 112.0 . . ?
C15 C13 H9 128.0 . . ?
C12 C14 C15 119.7(2) . . ?
C12 C14 H11 117.3 . . ?
C15 C14 H11 123.0 . . ?
C13 C15 C14 116.7(2) . . ?
C13 C15 C15 121.9(3) . 2_655 ?
C14 C15 C15 121.4(3) . 2_655 ?

loop_
_geom_bond_atom_site_label_1
_geom_bond_atom_site_label_2
_geom_bond_distance
_geom_bond_site_symmetry_2
_geom_bond_publ_flag
V1 O6 1.6236(18) . ?
V1 O5 1.6237(17) . ?
V1 O4 1.9397(17) . ?
V1 O1 1.9603(16) . ?
V1 N1 2.2263(19) . ?
V2 O8 1.6194(17) . ?
V2 O7 1.6221(19) . ?
V2 O3 1.9422(17) . ?
V2 O2 1.9494(15) . ?
V2 N3 2.2024(18) . ?
As1 O3 1.6697(16) 2_556 ?
As1 O4 1.6763(16) 2_456 ?
As1 O2 1.6774(15) . ?
As1 O1 1.6882(15) . ?
O3 As1 1.6697(16) 2_556 ?
O4 As1 1.6763(15) 2_456 ?
N1 C1 1.340(3) . ?
N1 C2 1.345(3) . ?
N2 C8 1.330(4) . ?
N2 C9 1.330(4) . ?
N3 C12 1.340(3) . ?
N3 C11 1.344(3) . ?
C1 C3 1.389(3) . ?
C1 H1 1.0700 . ?
C2 C5 1.370(3) 1_556 ?
C2 H2 0.9986 . ?
C3 C4 1.395(3) 1_556 ?
C3 H3 0.9781 . ?
C4 C5 1.395(3) . ?
C4 C3 1.395(3) 1_554 ?
C4 C6 1.485(3) . ?
C5 C2 1.370(3) 1_554 ?
C6 C10 1.388(4) . ?
C6 C7 1.396(4) 1_455 ?
C7 C8 1.376(4) . ?
C7 C6 1.396(4) 1_655 ?
C9 C10 1.380(4) 1_655 ?
C10 C9 1.380(4) 1_455 ?
C11 C13 1.380(3) . ?
C11 H7 1.0658 . ?
C12 C14 1.376(3) . ?
C12 H8 0.9741 . ?
C13 C15 1.394(3) . ?
C13 H9 1.0118 . ?
C14 C15 1.397(3) . ?
C14 H11 0.9895 . ?
C15 C15 1.479(4) 2_655 ?
